data_2207041
loop_
_publ_author_name
'Chopra, Deepak'
'Mohan, T.P.'
'Vishalakshi, B.'
'Guru Row, T. N.'

_publ_section_title
;
 2,6-Bis(4,6-dimethoxypyrimidin-2-yloxy)benzoic acid
;
_journal_coeditor_code OB6586
_journal_issue 10
_journal_name_full 'Acta Crystallographica Section E'
_journal_page_first o3281
_journal_page_last o3282
_journal_paper_doi 10.1107/S160053680502859X
_journal_volume 61
_journal_year 2005
_chemical_formula_iupac 'C19 H18 N4 O8'
_chemical_formula_moiety 'C19 H18 N4 O8'
_chemical_formula_structural 'C19 H18 N4 O8'
_chemical_formula_sum 'C19 H18 N4 O8'
_chemical_formula_weight 430.37
_chemical_name_systematic
;
2,6-bis[(4,6-dimethoxypyrimidin-2-yl)oxy]benzoic acid
;
_space_group_IT_number 2
_symmetry_cell_setting triclinic
_symmetry_space_group_name_Hall '-P 1'
_symmetry_space_group_name_H-M 'P -1'
_atom_sites_solution_hydrogens geom
_atom_sites_solution_primary direct
_atom_sites_solution_secondary difmap
_cell_angle_alpha 87.899(3)
_cell_angle_beta 79.054(3)
_cell_angle_gamma 70.276(3)
_cell_formula_units_Z 2
_cell_length_a 7.7779(12)
_cell_length_b 8.2973(13)
_cell_length_c 16.883(3)
_cell_measurement_reflns_used 765
_cell_measurement_temperature 290(2)
_cell_measurement_theta_max 25.4
_cell_measurement_theta_min 1.4
_cell_volume 1006.5(3)
_computing_cell_refinement 'SAINT (Bruker, 2000)'
_computing_data_collection 'SMART (Bruker, 2000)'
_computing_data_reduction SAINT
_computing_molecular_graphics 'Ortep-3 for Windows (Farrugia, 1997) and CAMERON (Watkin, 1993)'
_computing_publication_material 'PLATON (Spek, 2003)'
_computing_structure_refinement 'SHELXL97 (Sheldrick, 1997)'
_computing_structure_solution 'SIR92 (Altomare, 1993)'
_diffrn_ambient_temperature 290(2)
_diffrn_measured_fraction_theta_full 0.992
_diffrn_measured_fraction_theta_max 0.891
_diffrn_measurement_device_type 'Bruker SMART CCD area-detector'
_diffrn_measurement_method '\f and \w scans'
_diffrn_radiation_monochromator graphite
_diffrn_radiation_source 'fine-focus sealed tube'
_diffrn_radiation_type MoK\a
_diffrn_radiation_wavelength 0.71073
_diffrn_reflns_av_R_equivalents 0.0231
_diffrn_reflns_av_sigmaI/netI 0.0464
_diffrn_reflns_limit_h_max 9
_diffrn_reflns_limit_h_min -10
_diffrn_reflns_limit_k_max 10
_diffrn_reflns_limit_k_min -10
_diffrn_reflns_limit_l_max 21
_diffrn_reflns_limit_l_min -21
_diffrn_reflns_number 8103
_diffrn_reflns_reduction_process
;
 ?
;
_diffrn_reflns_theta_full 25.00
_diffrn_reflns_theta_max 27.44
_diffrn_reflns_theta_min 1.23
_exptl_absorpt_coefficient_mu 0.113
_exptl_absorpt_correction_T_max 0.9955
_exptl_absorpt_correction_T_min 0.9467
_exptl_absorpt_correction_type multi-scan
_exptl_absorpt_process_details '(SADABS; Sheldrick, 1996)'
_exptl_crystal_colour 'colorless '
_exptl_crystal_density_diffrn 1.420
_exptl_crystal_density_method 'Not Measured'
_exptl_crystal_description ' plate'
_exptl_crystal_F_000 448
_exptl_crystal_size_max 0.40
_exptl_crystal_size_mid 0.30
_exptl_crystal_size_min 0.04
_refine_diff_density_max 0.215
_refine_diff_density_min -0.194
_refine_ls_extinction_method none
_refine_ls_goodness_of_fit_ref 1.137
_refine_ls_hydrogen_treatment mixed
_refine_ls_matrix_type full
_refine_ls_number_parameters 308
_refine_ls_number_reflns 4089
_refine_ls_number_restraints 0
_refine_ls_restrained_S_all 1.137
_refine_ls_R_factor_all 0.1049
_refine_ls_R_factor_gt 0.0652
_refine_ls_shift/su_max 0.000
_refine_ls_shift/su_mean 0.000
_refine_ls_structure_factor_coef Fsqd
_refine_ls_weighting_details 'calc w=1/[\s^2^(Fo^2^)+(0.072P)^2^] where P=(Fo^2^+2Fc^2^)/3'
_refine_ls_weighting_scheme calc
_refine_ls_wR_factor_gt 0.1339
_refine_ls_wR_factor_ref 0.1582
_reflns_number_gt 2777
_reflns_number_total 4089
_reflns_threshold_expression I>2\s(I)
_cod_data_source_file ob6586.cif
_cod_data_source_block I
_cod_depositor_comments
;
The following automatic conversions were performed:
'_symmetry_cell_setting' value 'Triclinic' changed to 'triclinic'
according to '/home/saulius/struct/CIF-dictionaries/cif_core.dic'
dictionary named 'cif_core.dic' version 2.4.1 from 2010-06-29.

Automatic conversion script
Id: cif_fix_enum 1527 2010-12-29 10:47:43Z saulius 

The following automatic conversions were performed:

'_symmetry_cell_setting' value 'Triclinic' changed to 'triclinic'
according to /home/saulius/struct/CIF-dictionaries/cif_core.dic
dictionary named 'cif_core.dic' version 2.4.1 from 2010-06-29.

Automatic conversion script
Id: cif_fix_values 1715 2011-07-08 13:25:40Z adriana 
;
_cod_database_code 2207041
_cod_database_fobs_code 2207041

loop_
_symmetry_equiv_pos_as_xyz
x,y,z
-x,-y,-z

loop_
_atom_site_label
_atom_site_fract_x
_atom_site_fract_y
_atom_site_fract_z
_atom_site_U_iso_or_equiv
_atom_site_adp_type
_atom_site_calc_flag
_atom_site_refinement_flags
_atom_site_occupancy
_atom_site_type_symbol
O1 0.2858(3) 0.3742(2) 0.17593(11) 0.0484(5) Uani d . 1 O
O2 0.5676(3) -0.1994(3) 0.10678(14) 0.0718(7) Uani d . 1 O
O3 0.8314(3) 0.2081(3) 0.00026(14) 0.0743(7) Uani d . 1 O
O4 0.3898(3) -0.1557(2) 0.47309(13) 0.0586(6) Uani d . 1 O
O5 0.0369(3) 0.2235(3) 0.69249(12) 0.0590(6) Uani d . 1 O
O6 0.3037(3) 0.4375(3) 0.39396(12) 0.0509(5) Uani d . 1 O
O7 0.4594(2) 0.2207(2) 0.30927(12) 0.0494(5) Uani d . 1 O
O10 -0.0540(2) 0.3640(2) 0.44452(10) 0.0418(5) Uani d . 1 O
N1 0.4145(3) 0.0856(3) 0.14356(13) 0.0460(6) Uani d . 1 N
N2 0.5543(3) 0.2926(3) 0.09031(13) 0.0456(6) Uani d . 1 N
N3 0.1692(3) 0.0995(3) 0.45291(13) 0.0385(5) Uani d . 1 N
N4 -0.0011(3) 0.2845(3) 0.56659(13) 0.0380(5) Uani d . 1 N
C1 0.4248(4) 0.2410(3) 0.13521(16) 0.0418(6) Uani d . 1 C
C3 0.5609(4) -0.0349(4) 0.10135(18) 0.0518(7) Uani d . 1 C
C4 0.7065(5) -0.0022(4) 0.0524(2) 0.0619(9) Uani d . 1 C
C5 0.6946(4) 0.1674(4) 0.04872(17) 0.0522(8) Uani d . 1 C
C7 0.4196(6) -0.2354(4) 0.1598(2) 0.0848(12) Uani d . 1 C
C8 0.8070(4) 0.3865(4) -0.0098(2) 0.0731(10) Uani d . 1 C
C10 0.2601(3) -0.0086(3) 0.50329(17) 0.0420(7) Uani d . 1 C
C11 0.2290(4) 0.0197(3) 0.58577(18) 0.0442(7) Uani d . 1 C
C12 0.0934(4) 0.1704(3) 0.61511(16) 0.0413(6) Uani d . 1 C
C14 0.4240(4) -0.1888(4) 0.3875(2) 0.0625(9) Uani d . 1 C
C15 0.1209(5) 0.1149(5) 0.75242(19) 0.0781(11) Uani d . 1 C
C16 0.1349(4) 0.3477(3) 0.22807(16) 0.0402(6) Uani d . 1 C
C17 -0.0198(4) 0.3562(4) 0.1976(2) 0.0535(8) Uani d . 1 C
C18 -0.1801(4) 0.3598(4) 0.2497(2) 0.0566(8) Uani d . 1 C
C19 -0.0298(3) 0.3480(3) 0.36088(15) 0.0343(6) Uani d . 1 C
C20 0.1362(3) 0.3419(3) 0.30983(15) 0.0326(6) Uani d . 1 C
C21 0.3135(3) 0.3277(3) 0.33788(15) 0.0364(6) Uani d . 1 C
C22 0.0454(3) 0.2411(3) 0.48922(16) 0.0356(6) Uani d . 1 C
C23 -0.1862(4) 0.3574(3) 0.33159(19) 0.0448(7) Uani d . 1 C
H4 0.805(4) -0.086(4) 0.0210(19) 0.067(9) Uiso d . 1 H
H7A 0.4109 -0.1950 0.2135 0.127 Uiso calc R 1 H
H7B 0.4435 -0.3567 0.1598 0.127 Uiso calc R 1 H
H7C 0.3047 -0.1786 0.1418 0.127 Uiso calc R 1 H
H8 -0.286(4) 0.364(4) 0.2286(18) 0.069(9) Uiso d . 1 H
H8A 0.6992 0.4405 -0.0333 0.110 Uiso calc R 1 H
H8B 0.9147 0.3983 -0.0446 0.110 Uiso calc R 1 H
H8C 0.7907 0.4401 0.0418 0.110 Uiso calc R 1 H
H9 -0.015(4) 0.359(3) 0.1415(17) 0.051(8) Uiso d . 1 H
H10 -0.293(4) 0.359(3) 0.3689(16) 0.046(8) Uiso d . 1 H
H11 0.298(4) -0.058(4) 0.6181(16) 0.050(8) Uiso d . 1 H
H14A 0.3184 -0.2075 0.3731 0.094 Uiso calc R 1 H
H14B 0.5321 -0.2888 0.3728 0.094 Uiso calc R 1 H
H14C 0.4444 -0.0923 0.3594 0.094 Uiso calc R 1 H
H15A 0.0950 0.0097 0.7527 0.117 Uiso calc R 1 H
H15B 0.0711 0.1715 0.8045 0.117 Uiso calc R 1 H
H15C 0.2530 0.0908 0.7402 0.117 Uiso calc R 1 H
H100 0.194(6) 0.528(6) 0.402(2) 0.115(15) Uiso d . 1 H

loop_
_atom_site_aniso_label
_atom_site_aniso_U_11
_atom_site_aniso_U_22
_atom_site_aniso_U_33
_atom_site_aniso_U_12
_atom_site_aniso_U_13
_atom_site_aniso_U_23
O1 0.0521(12) 0.0422(11) 0.0435(11) -0.0152(9) 0.0075(9) 0.0009(9)
O2 0.0800(16) 0.0445(12) 0.0836(17) -0.0157(11) -0.0063(14) -0.0039(11)
O3 0.0437(12) 0.0780(16) 0.0813(16) -0.0083(11) 0.0091(11) 0.0226(13)
O4 0.0516(12) 0.0384(11) 0.0688(15) 0.0024(9) -0.0033(11) 0.0005(10)
O5 0.0703(14) 0.0553(12) 0.0413(12) -0.0083(10) -0.0111(10) 0.0038(10)
O6 0.0384(11) 0.0491(12) 0.0632(14) -0.0083(9) -0.0136(10) -0.0153(10)
O7 0.0265(10) 0.0509(11) 0.0612(13) -0.0027(9) -0.0026(9) -0.0088(9)
O10 0.0368(10) 0.0392(10) 0.0383(11) -0.0022(8) -0.0004(8) 0.0034(8)
N1 0.0488(14) 0.0449(14) 0.0428(14) -0.0146(11) -0.0063(11) -0.0024(11)
N2 0.0396(13) 0.0523(14) 0.0423(13) -0.0134(11) -0.0064(11) 0.0080(11)
N3 0.0323(12) 0.0326(11) 0.0472(13) -0.0094(9) -0.0020(10) 0.0015(10)
N4 0.0381(12) 0.0353(11) 0.0379(13) -0.0111(9) -0.0032(10) 0.0030(9)
C1 0.0447(16) 0.0452(16) 0.0340(15) -0.0119(13) -0.0097(12) 0.0031(12)
C3 0.0554(19) 0.0443(17) 0.0540(19) -0.0106(14) -0.0174(16) 0.0008(14)
C4 0.0474(19) 0.056(2) 0.064(2) 0.0004(16) -0.0003(17) -0.0003(17)
C5 0.0386(16) 0.062(2) 0.0477(18) -0.0082(14) -0.0073(14) 0.0099(15)
C7 0.109(3) 0.059(2) 0.096(3) -0.043(2) -0.016(3) 0.003(2)
C8 0.058(2) 0.084(3) 0.076(2) -0.0272(19) -0.0073(18) 0.029(2)
C12 0.0408(15) 0.0413(15) 0.0433(17) -0.0172(12) -0.0063(13) 0.0049(12)
C19 0.0319(14) 0.0267(12) 0.0407(15) -0.0065(10) -0.0047(11) 0.0032(11)
C16 0.0406(15) 0.0349(14) 0.0417(16) -0.0109(11) -0.0035(13) 0.0049(11)
C10 0.0322(14) 0.0323(14) 0.0593(19) -0.0109(11) -0.0036(13) 0.0039(13)
C11 0.0434(16) 0.0387(15) 0.0505(19) -0.0117(12) -0.0151(14) 0.0139(13)
C14 0.057(2) 0.0458(17) 0.072(2) -0.0094(15) 0.0066(17) -0.0172(15)
C15 0.086(3) 0.087(3) 0.049(2) -0.011(2) -0.0185(18) 0.0160(18)
C17 0.057(2) 0.064(2) 0.0436(18) -0.0206(15) -0.0203(16) 0.0095(15)
C18 0.0455(18) 0.065(2) 0.070(2) -0.0221(15) -0.0291(17) 0.0087(16)
C20 0.0305(13) 0.0270(12) 0.0381(15) -0.0068(10) -0.0068(11) 0.0018(10)
C21 0.0313(14) 0.0370(14) 0.0402(15) -0.0117(11) -0.0049(12) 0.0013(12)
C22 0.0296(13) 0.0334(13) 0.0440(17) -0.0128(11) -0.0046(11) 0.0063(11)
C23 0.0325(15) 0.0410(15) 0.062(2) -0.0140(12) -0.0100(15) 0.0078(14)

loop_
_atom_type_symbol
_atom_type_description
_atom_type_scat_dispersion_real
_atom_type_scat_dispersion_imag
_atom_type_scat_source
O O 0.0106 0.0060 'International Tables Vol C Tables 4.2.6.8 and 6.1.1.4'
N N 0.0061 0.0033 'International Tables Vol C Tables 4.2.6.8 and 6.1.1.4'
H H 0.0000 0.0000 'International Tables Vol C Tables 4.2.6.8 and 6.1.1.4'
C C 0.0033 0.0016 'International Tables Vol C Tables 4.2.6.8 and 6.1.1.4'

loop_
_geom_angle_atom_site_label_1
_geom_angle_atom_site_label_2
_geom_angle_atom_site_label_3
_geom_angle
C22 O10 C19 122.48(19)
C21 O6 H100 113(3)
C1 O1 C16 120.7(2)
C3 O2 C7 117.8(3)
C5 O3 C8 117.6(2)
C10 O4 C14 118.1(2)
C22 N4 C12 115.4(2)
C1 N1 C3 113.4(2)
C22 N3 C10 113.4(2)
C1 N2 C5 114.1(2)
C12 O5 C15 118.7(2)
C16 C20 C19 116.5(2)
C16 C20 C21 118.9(2)
C19 C20 C21 124.6(2)
N1 C1 N2 129.6(3)
N1 C1 O1 119.1(2)
N2 C1 O1 111.3(2)
C23 C19 O10 115.5(2)
C23 C19 C20 122.0(2)
O10 C19 C20 122.2(2)
C17 C16 C20 122.4(3)
C17 C16 O1 118.7(2)
C20 C16 O1 118.1(2)
N3 C10 O4 118.6(3)
N3 C10 C11 124.5(2)
O4 C10 C11 117.0(2)
O7 C21 O6 121.1(2)
O7 C21 C20 121.3(2)
O6 C21 C20 117.6(2)
O5 C12 N4 111.6(2)
O5 C12 C11 126.3(2)
N4 C12 C11 122.1(3)
N2 C5 O3 118.4(3)
N2 C5 C4 123.2(3)
O3 C5 C4 118.4(3)
C17 C18 C23 120.1(3)
C17 C18 H8 119.5(19)
C23 C18 H8 120.4(19)
C3 C4 C5 115.6(3)
C3 C4 H4 123.7(19)
C5 C4 H4 120.6(19)
N1 C3 O2 118.6(3)
N1 C3 C4 124.0(3)
O2 C3 C4 117.4(3)
C18 C17 C16 119.5(3)
C18 C17 H9 120.6(17)
C16 C17 H9 119.8(17)
O4 C14 H14A 109.5
O4 C14 H14B 109.5
H14A C14 H14B 109.5
O4 C14 H14C 109.5
H14A C14 H14C 109.5
H14B C14 H14C 109.5
C12 C11 C10 115.6(2)
C12 C11 H11 123.1(17)
C10 C11 H11 121.2(17)
O3 C8 H8A 109.5
O3 C8 H8B 109.5
H8A C8 H8B 109.5
O3 C8 H8C 109.5
H8A C8 H8C 109.5
H8B C8 H8C 109.5
O5 C15 H15A 109.5
O5 C15 H15B 109.5
H15A C15 H15B 109.5
O5 C15 H15C 109.5
H15A C15 H15C 109.5
H15B C15 H15C 109.5
O2 C7 H7A 109.5
O2 C7 H7B 109.5
H7A C7 H7B 109.5
O2 C7 H7C 109.5
H7A C7 H7C 109.5
H7B C7 H7C 109.5
N4 C22 N3 129.0(2)
N4 C22 O10 111.6(2)
N3 C22 O10 119.4(2)
C18 C23 C19 119.5(3)
C18 C23 H10 122.5(16)
C19 C23 H10 118.0(16)

loop_
_geom_bond_atom_site_label_1
_geom_bond_atom_site_label_2
_geom_bond_distance
_geom_bond_publ_flag
O10 C22 1.357(3) yes
O10 C19 1.394(3) yes
O6 C21 1.312(3) yes
O6 H100 0.92(4) ?
O1 C1 1.353(3) yes
O1 C16 1.403(3) yes
O7 C21 1.206(3) yes
O2 C3 1.349(3) no
O2 C7 1.427(4) no
O3 C5 1.344(3) no
O3 C8 1.435(4) no
O4 C10 1.337(3) no
O4 C14 1.438(4) no
N4 C22 1.317(3) ?
N4 C12 1.345(3) ?
N1 C1 1.319(3) ?
N1 C3 1.334(3) ?
N3 C22 1.322(3) ?
N3 C10 1.331(3) ?
N2 C1 1.323(3) ?
N2 C5 1.327(3) ?
O5 C12 1.337(3) ?
O5 C15 1.432(3) ?
C20 C16 1.381(3) ?
C20 C19 1.396(3) ?
C20 C21 1.508(3) ?
C19 C23 1.376(4) ?
C16 C17 1.375(4) ?
C10 C11 1.382(4) ?
C12 C11 1.370(4) ?
C5 C4 1.379(4) ?
C18 C17 1.374(4) ?
C18 C23 1.374(4) ?
C18 H8 0.95(3) ?
C4 C3 1.370(4) ?
C4 H4 0.93(3) ?
C17 H9 0.94(3) ?
C14 H14A 0.9600 ?
C14 H14B 0.9600 ?
C14 H14C 0.9600 ?
C11 H11 0.93(3) ?
C8 H8A 0.9600 ?
C8 H8B 0.9600 ?
C8 H8C 0.9600 ?
C15 H15A 0.9600 ?
C15 H15B 0.9600 ?
C15 H15C 0.9600 ?
C7 H7A 0.9600 ?
C7 H7B 0.9600 ?
C7 H7C 0.9600 ?
C23 H10 0.94(3) ?

loop_
_geom_hbond_atom_site_label_D
_geom_hbond_atom_site_label_H
_geom_hbond_atom_site_label_A
_geom_hbond_site_symmetry_A
_geom_hbond_distance_DH
_geom_hbond_distance_HA
_geom_hbond_distance_DA
_geom_hbond_angle_DHA
_geom_hbond_publ_flag
C11 H11 O7 2_656 0.93(3) 2.43(3) 3.332(3) 164(2) yes
O6 H100 N4 2_566 0.92(4) 1.77(4) 2.675(2) 168(4) yes

loop_
_geom_torsion_atom_site_label_1
_geom_torsion_atom_site_label_2
_geom_torsion_atom_site_label_3
_geom_torsion_atom_site_label_4
_geom_torsion
_geom_torsion_publ_flag
C3 N1 C1 N2 2.0(4) ?
C3 N1 C1 O1 -179.1(2) ?
C5 N2 C1 N1 -0.9(4) ?
C5 N2 C1 O1 -179.9(2) ?
C16 O1 C1 N1 1.7(3) yes
C16 O1 C1 N2 -179.2(2) ?
C22 O10 C19 C23 121.8(2) yes
C22 O10 C19 C20 -65.0(3) ?
C16 C20 C19 C23 0.7(3) ?
C21 C20 C19 C23 -178.6(2) ?
C16 C20 C19 O10 -172.1(2) ?
C21 C20 C19 O10 8.6(3) ?
C19 C20 C16 C17 -1.1(4) ?
C21 C20 C16 C17 178.3(2) ?
C19 C20 C16 O1 168.2(2) ?
C21 C20 C16 O1 -12.4(3) ?
C1 O1 C16 C17 -91.0(3) yes
C1 O1 C16 C20 99.3(3) ?
C22 N3 C10 O4 -179.5(2) ?
C22 N3 C10 C11 1.0(4) ?
C14 O4 C10 N3 0.0(4) yes
C14 O4 C10 C11 179.6(3) ?
C16 C20 C21 O7 -50.1(3) ?
C19 C20 C21 O7 129.3(3) yes
C16 C20 C21 O6 129.1(3) ?
C19 C20 C21 O6 -51.6(3) ?
C15 O5 C12 N4 178.7(3) yes
C15 O5 C12 C11 -1.1(4) ?
C22 N4 C12 O5 -179.6(2) ?
C22 N4 C12 C11 0.2(4) ?
C1 N2 C5 O3 178.9(2) ?
C1 N2 C5 C4 -0.7(4) ?
C8 O3 C5 N2 -6.4(4) yes
C8 O3 C5 C4 173.2(3) ?
N2 C5 C4 C3 1.1(5) ?
O3 C5 C4 C3 -178.5(3) ?
C1 N1 C3 O2 178.5(2) ?
C1 N1 C3 C4 -1.5(4) ?
C7 O2 C3 N1 -2.0(4) yes
C7 O2 C3 C4 177.9(3) ?
C5 C4 C3 N1 0.1(5) ?
C5 C4 C3 O2 -179.8(3) ?
C23 C18 C17 C16 0.9(5) ?
C20 C16 C17 C18 0.3(4) ?
O1 C16 C17 C18 -169.0(3) ?
O5 C12 C11 C10 178.6(3) ?
N4 C12 C11 C10 -1.1(4) ?
N3 C10 C11 C12 0.5(4) ?
O4 C10 C11 C12 -179.1(2) ?
C12 N4 C22 N3 1.6(4) ?
C12 N4 C22 O10 -178.98(19) ?
C10 N3 C22 N4 -2.1(4) ?
C10 N3 C22 O10 178.5(2) ?
C19 O10 C22 N4 179.9(2) no
C19 O10 C22 N3 -0.6(3) yes
C17 C18 C23 C19 -1.2(4) ?
O10 C19 C23 C18 173.6(2) ?
C20 C19 C23 C18 0.4(4) ?

loop_
_cod_related_entry_id
_cod_related_entry_database
_cod_related_entry_code
1 ChemSpider 391332
